data_7010465
loop_
_publ_author_name
'Thu\'ery, Pierre'
'Nierlich, Martine'
'Vicens, Jacques'
'Masci, Bernardo'

_publ_section_title
;
 Uranyl ion complexation by medium and large homooxacalixarenes: from
 mono- to poly-uranate complexes
;
_journal_issue 6
_journal_name_full 'Journal of the Chemical Society, Dalton Transactions'
_journal_page_first 867
_journal_paper_doi 10.1039/b009364p
_journal_year 2001
_chemical_formula_sum 'C114 H185.5 N3.5 O29.5 U4'
_chemical_formula_weight 3029.28
_space_group_IT_number 14
_symmetry_cell_setting monoclinic
_symmetry_space_group_name_Hall '-P 2ybc'
_symmetry_space_group_name_H-M 'P 1 21/c 1'
_atom_sites_solution_hydrogens geom
_atom_sites_solution_primary direct
_atom_sites_solution_secondary difmap
_audit_creation_method SHELXL-97
_cell_angle_alpha 90.00
_cell_angle_beta 117.829(12)
_cell_angle_gamma 90.00
_cell_formula_units_Z 8
_cell_length_a 42.749(9)
_cell_length_b 17.169(5)
_cell_length_c 43.577(10)
_cell_measurement_reflns_used 81335
_cell_measurement_temperature 110(2)
_cell_measurement_theta_max 25.0
_cell_measurement_theta_min 2.5
_cell_volume 28285(12)
_computing_cell_refinement 'DENZO-SMN (Otwinowski & Minor, 1997)'
_computing_data_collection 'Kappa-CCD software (Nonius B.V., 1997)'
_computing_data_reduction 'DENZO-SMN (Otwinowski & Minor, 1997)'
_computing_molecular_graphics 'SHELXTL (Sheldrick, 1999)'
_computing_publication_material 'SHELXTL (Sheldrick, 1999)'
_computing_structure_refinement 'SHELXL-97 (Sheldrick, 1997)'
_computing_structure_solution 'SHELXS-97 (Sheldrick, 1990)'
_diffrn_ambient_temperature 110(2)
_diffrn_detector_area_resol_mean 18
_diffrn_measured_fraction_theta_full 0.777
_diffrn_measured_fraction_theta_max 0.777
_diffrn_measurement_device_type 'Nonius Kappa-CCD'
_diffrn_measurement_method '\f scans'
_diffrn_radiation_monochromator graphite
_diffrn_radiation_source 'fine-focus sealed tube'
_diffrn_radiation_type MoK\a
_diffrn_radiation_wavelength 0.71073
_diffrn_reflns_av_R_equivalents 0.084
_diffrn_reflns_av_sigmaI/netI 0.103
_diffrn_reflns_limit_h_max 42
_diffrn_reflns_limit_h_min -42
_diffrn_reflns_limit_k_max 16
_diffrn_reflns_limit_k_min -17
_diffrn_reflns_limit_l_max 43
_diffrn_reflns_limit_l_min -43
_diffrn_reflns_number 81335
_diffrn_reflns_theta_full 20.82
_diffrn_reflns_theta_max 20.82
_diffrn_reflns_theta_min 5.11
_diffrn_standards_decay_% 0
_exptl_absorpt_coefficient_mu 4.629
_exptl_absorpt_correction_T_max 0.429
_exptl_absorpt_correction_T_min 0.352
_exptl_absorpt_correction_type empirical
_exptl_absorpt_process_details 'program MULABS from PLATON (Spek, 1997)'
_exptl_crystal_colour 'translucent dark orange'
_exptl_crystal_density_diffrn 1.423
_exptl_crystal_density_meas ?
_exptl_crystal_description platelet
_exptl_crystal_F_000 11984
_exptl_crystal_size_max 0.27
_exptl_crystal_size_mid 0.21
_exptl_crystal_size_min 0.12
_refine_diff_density_max 1.119
_refine_diff_density_min -0.697
_refine_diff_density_rms 0.126
_refine_ls_extinction_method none
_refine_ls_goodness_of_fit_ref 0.860
_refine_ls_hydrogen_treatment mixed
_refine_ls_matrix_type full
_refine_ls_number_parameters 1328
_refine_ls_number_reflns 23002
_refine_ls_number_restraints 0
_refine_ls_restrained_S_all 1.059
_refine_ls_R_factor_all 0.2728
_refine_ls_R_factor_gt 0.1156
_refine_ls_shift/su_max 1.359
_refine_ls_shift/su_mean 0.025
_refine_ls_structure_factor_coef Fsqd
_refine_ls_weighting_details 'calc w=1/[\s^2^(Fo^2^)+(0.0223P)^2^] where P=(Fo^2^+2Fc^2^)/3'
_refine_ls_weighting_scheme calc
_refine_ls_wR_factor_gt 0.1494
_refine_ls_wR_factor_ref 0.2136
_reflns_number_gt 3777
_reflns_number_total 23002
_reflns_threshold_expression >2sigma(I)
_cod_data_source_file b009364p.txt
_cod_data_source_block 7
_cod_original_cell_volume 28285(5)
_cod_original_sg_symbol_H-M P2(1)/c
_cod_original_formula_sum 'C114 H185.50 N3.50 O29.50 U4'
_cod_database_code 7010465

loop_
_symmetry_equiv_pos_as_xyz
'x, y, z'
'-x, y+1/2, -z+1/2'
'-x, -y, -z'
'x, -y-1/2, z-1/2'

loop_
_atom_site_label
_atom_site_type_symbol
_atom_site_fract_x
_atom_site_fract_y
_atom_site_fract_z
_atom_site_U_iso_or_equiv
_atom_site_adp_type
_atom_site_occupancy
_atom_site_symmetry_multiplicity
_atom_site_calc_flag
_atom_site_refinement_flags
_atom_site_disorder_assembly
_atom_site_disorder_group
U1A U 0.56856(10) -0.2043(3) 0.84951(10) 0.0827(14) Uani 1 1 d . . .
U2A U 0.53967(10) -0.2153(3) 0.72791(10) 0.0850(14) Uani 1 1 d . . .
U3A U 0.43495(11) -0.2045(3) 0.69742(11) 0.0979(16) Uani 1 1 d . . .
U4A U 0.46285(9) -0.1997(3) 0.82336(9) 0.0750(14) Uani 1 1 d . . .
O1A O 0.6020(12) -0.209(3) 0.9100(3) 0.063(19) Uani 1 1 d . . .
O2A O 0.6263(13) -0.208(3) 0.8584(12) 0.052(17) Uani 1 1 d . . .
O3A O 0.6582(11) -0.1346(13) 0.8130(3) 0.037(16) Uani 1 1 d . . .
O4A O 0.6014(9) -0.2417(18) 0.7542(9) 0.06(2) Uani 1 1 d . . .
O5A O 0.5342(14) -0.227(2) 0.6762(7) 0.10(2) Uani 1 1 d . . .
O6A O 0.4611(11) -0.238(3) 0.6063(11) 0.033(15) Uani 1 1 d . . .
O7A O 0.4091(12) -0.220(3) 0.6408(12) 0.047(17) Uani 1 1 d . . .
O8A O 0.3767(4) -0.2184(19) 0.6867(8) 0.054(17) Uani 1 1 d . . .
O9A O 0.3437(14) -0.121(3) 0.7296(13) 0.064(19) Uani 1 1 d . . .
O10A O 0.4012(11) -0.218(3) 0.7935(11) 0.037(15) Uani 1 1 d . . .
O11A O 0.4577(12) -0.207(3) 0.8724(11) 0.041(15) Uani 1 1 d . . .
O12A O 0.5387(10) -0.227(2) 0.9443(10) 0.061(14) Uani 1 1 d . . .
O13A O 0.5649(10) -0.309(3) 0.8488(10) 0.059(15) Uani 1 1 d . . .
O14A O 0.5735 -0.1069 0.8506 0.077 Uani 1 1 d . . .
O15A O 0.5312(13) -0.313(3) 0.7307(12) 0.097(18) Uani 1 1 d . . .
O16A O 0.5469(13) -0.1094(9) 0.7254(13) 0.095 Uiso 1 1 d . . .
O17A O 0.4468(11) -0.3012(10) 0.7103(10) 0.082(17) Uani 1 1 d . . .
O18A O 0.4290(11) -0.1047(9) 0.6878(10) 0.056(15) Uani 1 1 d . . .
O19A O 0.4639(9) -0.304(2) 0.8219(9) 0.037(12) Uani 1 1 d . . .
O20A O 0.4623(12) -0.102(3) 0.8261(11) 0.071(16) Uani 1 1 d . . .
O21A O 0.5622(16) -0.205(4) 0.7896(14) 0.14(2) Uani 1 1 d . . .
O22A O 0.4444(13) -0.183(4) 0.7582(15) 0.16(3) Uani 1 1 d . . .
O23A O 0.5239(4) -0.198(3) 0.8661(8) 0.065(15) Uani 1 1 d . . .
O24A O 0.5069(3) -0.177(3) 0.8002(5) 0.080(18) Uani 1 1 d . . .
O25A O 0.4938(6) -0.171(3) 0.7434(9) 0.10(2) Uani 1 1 d . . .
O26A O 0.4807(12) -0.200(3) 0.6866(12) 0.093(18) Uani 1 1 d . . .
C1A C 0.6178(14) -0.244(2) 0.9412(10) 0.068(14) Uiso 1 1 d G . .
C2A C 0.6033(10) -0.246(2) 0.9638(14) 0.070(14) Uiso 1 1 d G . .
C3A C 0.6169(12) -0.296(3) 0.9922(11) 0.069(14) Uiso 1 1 d G . .
C4A C 0.6452(12) -0.345(2) 0.9978(10) 0.065(14) Uiso 1 1 d G . .
C5A C 0.6597(10) -0.343(3) 0.9752(14) 0.063(14) Uiso 1 1 d G . .
C6A C 0.6460(14) -0.293(3) 0.9469(12) 0.063(13) Uiso 1 1 d G . .
C7A C 0.6624(11) -0.405(2) 1.0299(10) 0.11(4) Uiso 1 1 d . . .
C8A C 0.7024(10) -0.397(3) 1.0473(13) 0.07(3) Uiso 1 1 d . . .
C9A C 0.648(2) -0.387(5) 1.0553(15) 0.11(7) Uiso 1 1 d . . .
C10A C 0.6517(15) -0.488(2) 1.0156(16) 0.09(3) Uiso 1 1 d . . .
C11A C 0.6633(17) -0.292(4) 0.9256(17) 0.05(2) Uiso 1 1 d . . .
C12A C 0.6745(11) -0.213(2) 0.9137(12) 0.039(12) Uiso 1 1 d G . .
C13A C 0.6566(9) -0.179(3) 0.8811(10) 0.046(12) Uiso 1 1 d G . .
C14A C 0.6695(12) -0.111(3) 0.8738(9) 0.051(13) Uiso 1 1 d G . .
C15A C 0.7004(12) -0.078(2) 0.8990(13) 0.049(13) Uiso 1 1 d G . .
C16A C 0.7183(9) -0.112(2) 0.9316(11) 0.047(12) Uiso 1 1 d G . .
C17A C 0.7054(11) -0.180(3) 0.9390(9) 0.044(12) Uiso 1 1 d G . .
C18A C 0.7548(10) -0.062(3) 0.9587(11) 0.09(3) Uiso 1 1 d . . .
C19A C 0.7702(19) -0.107(5) 0.9927(12) 0.333 Uiso 1 1 d . . .
C20A C 0.7416(19) 0.019(3) 0.9614(19) 0.14(4) Uiso 1 1 d . . .
C21A C 0.7785(13) -0.062(4) 0.941(2) 0.134 Uiso 1 1 d . . .
C22A C 0.658(3) -0.081(4) 0.8371(12) 0.11(5) Uiso 1 1 d . . .
C23A C 0.640(3) -0.101(4) 0.7799(13) 0.14(4) Uiso 1 1 d . . .
C24A C 0.6435(11) -0.161(2) 0.7556(11) 0.096(11) Uiso 1 1 d G . .
C25A C 0.6211(10) -0.223(2) 0.7393(11) 0.096(11) Uiso 1 1 d G . .
C26A C 0.6255(11) -0.267(2) 0.7149(10) 0.096(11) Uiso 1 1 d G . .
C27A C 0.6524(13) -0.249(3) 0.7067(11) 0.096(11) Uiso 1 1 d G . .
C28A C 0.6749(11) -0.187(3) 0.7229(12) 0.096(11) Uiso 1 1 d G . .
C29A C 0.6704(10) -0.143(3) 0.7474(12) 0.096(11) Uiso 1 1 d G . .
C30A C 0.7025(9) -0.188(2) 0.7089(10) 0.05(2) Uiso 1 1 d . . .
C31A C 0.7392(9) -0.178(4) 0.7395(13) 0.11(3) Uiso 1 1 d . . .
C32A C 0.6940(15) -0.121(3) 0.6832(14) 0.11(3) Uiso 1 1 d . . .
C33A C 0.6998(16) -0.266(3) 0.6911(16) 0.134 Uiso 1 1 d . . .
C34A C 0.604(2) -0.348(5) 0.704(2) 0.10(3) Uiso 1 1 d . . .
C35A C 0.5689(18) -0.341(5) 0.6647(12) 0.12(2) Uiso 1 1 d G . .
C36A C 0.543(2) -0.283(4) 0.6553(19) 0.12(2) Uiso 1 1 d G . .
C37A C 0.5183(17) -0.275(3) 0.621(2) 0.12(2) Uiso 1 1 d G . .
C38A C 0.5186(16) -0.324(4) 0.5956(13) 0.12(2) Uiso 1 1 d G . .
C39A C 0.544(2) -0.382(4) 0.6051(17) 0.12(2) Uiso 1 1 d G . .
C40A C 0.5692(18) -0.391(4) 0.640(2) 0.12(2) Uiso 1 1 d G . .
C41A C 0.5497(14) -0.440(3) 0.5785(13) 0.11(3) Uiso 1 1 d . . .
C42A C 0.5161(17) -0.440(4) 0.5440(14) 0.12(4) Uiso 1 1 d . . .
C43A C 0.5808(19) -0.410(5) 0.574(2) 0.10(6) Uiso 1 1 d . . .
C44A C 0.557(2) -0.522(3) 0.5940(18) 0.147 Uiso 1 1 d . . .
C45A C 0.495(2) -0.195(5) 0.614(2) 0.09(3) Uiso 1 1 d . . .
C46A C 0.435(2) -0.172(4) 0.5983(19) 0.07(3) Uiso 1 1 d . . .
C47A C 0.3965(10) -0.206(3) 0.5816(16) 0.083(15) Uiso 1 1 d G . .
C48A C 0.3879(14) -0.235(3) 0.6064(9) 0.087(15) Uiso 1 1 d G . .
C49A C 0.3564(16) -0.276(3) 0.5961(12) 0.084(15) Uiso 1 1 d G . .
C50A C 0.3336(11) -0.287(3) 0.5610(15) 0.080(14) Uiso 1 1 d G . .
C51A C 0.3422(12) -0.258(3) 0.5362(8) 0.082(14) Uiso 1 1 d G . .
C52A C 0.3737(14) -0.217(3) 0.5465(13) 0.079(14) Uiso 1 1 d G . .
C53A C 0.3160(11) -0.266(3) 0.4945(10) 0.13(4) Uiso 1 1 d . . .
C54A C 0.2812(12) -0.300(4) 0.4897(16) 0.16(4) Uiso 1 1 d . . .
C55A C 0.3337(17) -0.319(4) 0.4796(13) 0.10(3) Uiso 1 1 d . . .
C56A C 0.311(2) -0.185(3) 0.4786(14) 0.14(5) Uiso 1 1 d . . .
C57A C 0.343(2) -0.301(5) 0.620(2) 0.09(3) Uiso 1 1 d . . .
C58A C 0.3227(10) -0.251(2) 0.6353(10) 0.075(15) Uiso 1 1 d G . .
C59A C 0.3426(9) -0.210(3) 0.6659(10) 0.075(16) Uiso 1 1 d G . .
C60A C 0.3286(10) -0.144(2) 0.6735(10) 0.075(15) Uiso 1 1 d G . .
C61A C 0.2948(10) -0.119(2) 0.6504(12) 0.068(14) Uiso 1 1 d G . .
C62A C 0.2750(8) -0.160(3) 0.6197(10) 0.067(14) Uiso 1 1 d G . .
C63A C 0.2889(9) -0.226(3) 0.6122(9) 0.071(14) Uiso 1 1 d G . .
C64A C 0.2308(9) -0.150(2) 0.5930(9) 0.12(4) Uiso 1 1 d . . .
C65A C 0.2151(13) -0.228(3) 0.5950(18) 0.14(4) Uiso 1 1 d . . .
C66A C 0.2280(15) -0.132(4) 0.5577(9) 0.08(4) Uiso 1 1 d . . .
C67A C 0.2196(12) -0.083(3) 0.6085(15) 0.08(3) Uiso 1 1 d . . .
C68A C 0.3484(15) -0.089(3) 0.7034(16) 0.024(18) Uiso 1 1 d . . .
C69A C 0.3631(19) -0.074(4) 0.7586(19) 0.06(2) Uiso 1 1 d . . .
C70A C 0.3598(14) -0.106(3) 0.7931(11) 0.082(15) Uiso 1 1 d G . .
C71A C 0.3773(12) -0.176(4) 0.8067(14) 0.079(15) Uiso 1 1 d G . .
C72A C 0.3733(12) -0.213(2) 0.8330(14) 0.078(14) Uiso 1 1 d G . .
C73A C 0.3519(13) -0.181(3) 0.8457(11) 0.077(15) Uiso 1 1 d G . .
C74A C 0.3344(11) -0.111(3) 0.8321(14) 0.082(15) Uiso 1 1 d G . .
C75A C 0.3383(13) -0.074(2) 0.8058(14) 0.082(15) Uiso 1 1 d G . .
C76A C 0.3060(11) -0.072(2) 0.8426(11) 0.10(3) Uiso 1 1 d . . .
C77A C 0.2691(10) -0.084(4) 0.8127(15) 0.10(3) Uiso 1 1 d . . .
C78A C 0.3098(17) -0.111(4) 0.8754(13) 0.13(4) Uiso 1 1 d . . .
C79A C 0.3143(18) 0.014(2) 0.8489(19) 0.165 Uiso 1 1 d . . .
C80A C 0.3921(18) -0.287(3) 0.8519(11) 0.07(5) Uiso 1 1 d . . .
C81A C 0.4201(11) -0.276(3) 0.8892(8) 0.074(14) Uiso 1 1 d G . .
C82A C 0.4508(13) -0.235(3) 0.8956(11) 0.069(14) Uiso 1 1 d G . .
C83A C 0.4757(10) -0.218(3) 0.9295(14) 0.078(14) Uiso 1 1 d G . .
C84A C 0.4700(11) -0.242(3) 0.9570(9) 0.082(14) Uiso 1 1 d G . .
C85A C 0.4394(13) -0.282(3) 0.9506(10) 0.081(14) Uiso 1 1 d G . .
C86A C 0.4144(10) -0.299(3) 0.9167(12) 0.077(14) Uiso 1 1 d G . .
C87A C 0.4351(11) -0.316(2) 0.9835(10) 0.08(3) Uiso 1 1 d . . .
C88A C 0.4316(18) -0.246(3) 1.0034(13) 0.13(4) Uiso 1 1 d . . .
C89A C 0.4678(13) -0.363(3) 1.0061(12) 0.08(3) Uiso 1 1 d . . .
C90A C 0.4022(13) -0.366(4) 0.9695(16) 0.113 Uiso 1 1 d . . .
C91A C 0.5116(17) -0.177(4) 0.9390(16) 0.04(2) Uiso 1 1 d . . .
C92A C 0.5709(19) -0.193(4) 0.9565(17) 0.05(2) Uiso 1 1 d . . .
U1B U 1.01784(9) -0.2789(2) 0.80321(8) 0.0576(12) Uani 1 1 d . . .
U2B U 0.99055(9) -0.2941(2) 0.67756(8) 0.0580(12) Uani 1 1 d . . .
U3B U 0.88510(8) -0.2886(2) 0.64930(8) 0.0564(11) Uani 1 1 d . . .
U4B U 0.91117(9) -0.2678(2) 0.77099(8) 0.0570(12) Uani 1 1 d . . .
O1B O 1.0499(9) -0.290(2) 0.8603(9) 0.040(12) Uani 1 1 d . . .
O2B O 1.0725(11) -0.292(3) 0.8097(10) 0.065(15) Uani 1 1 d . . .
O3B O 1.1092(11) -0.407(2) 0.7727(11) 0.057(15) Uani 1 1 d . . .
O4B O 1.0491(11) -0.297(3) 0.7055(10) 0.062(15) Uani 1 1 d . . .
O5B O 0.9998(11) -0.329(2) 0.6348(10) 0.055(15) Uani 1 1 d . . .
O6B O 0.9154(9) -0.284(2) 0.5591(8) 0.027(11) Uani 1 1 d . . .
O7B O 0.8527(9) -0.300(2) 0.5921(9) 0.041(13) Uani 1 1 d . . .
O8B O 0.8286(10) -0.287(2) 0.6418(9) 0.051(13) Uani 1 1 d . . .
O9B O 0.8045(12) -0.380(3) 0.6875(11) 0.074(17) Uani 1 1 d . . .
O10B O 0.8506(11) -0.266(2) 0.7464(10) 0.065(15) Uani 1 1 d . . .
O11B O 0.9064(11) -0.266(2) 0.8171(10) 0.069(15) Uani 1 1 d . . .
O12B O 0.9895(8) -0.2505(18) 0.8913(8) 0.015(10) Uani 1 1 d . . .
O13B O 1.0229(12) -0.174(2) 0.8062(11) 0.069(17) Uani 1 1 d . . .
O14B O 1.0101(10) -0.378(2) 0.8003(10) 0.043(13) Uani 1 1 d . . .
O15B O 0.9922(9) -0.191(2) 0.6744(9) 0.029(12) Uani 1 1 d . . .
O16B O 0.9915(10) -0.392(2) 0.6853(9) 0.039(13) Uani 1 1 d . . .
O17B O 0.8827(11) -0.184(2) 0.6459(10) 0.052(15) Uani 1 1 d . . .
O18B O 0.8885(10) -0.395(2) 0.6538(9) 0.040(13) Uani 1 1 d . . .
O19B O 0.9095(9) -0.1641(19) 0.7685(9) 0.016(11) Uani 1 1 d . . .
O20B O 0.9126(9) -0.3652(5) 0.7733(8) 0.023(11) Uani 1 1 d . . .
O21B O 1.0083(11) -0.271(3) 0.7376(11) 0.072(16) Uani 1 1 d . . .
O22B O 0.8920(10) -0.286(2) 0.7096(9) 0.045(13) Uani 1 1 d . . .
O23B O 0.9712(5) -0.254(2) 0.8179(7) 0.058(15) Uani 1 1 d . . .
O24B O 0.9575(10) -0.259(2) 0.7525(10) 0.056(15) Uani 1 1 d . . .
O25B O 0.9470(9) -0.266(2) 0.6987(9) 0.036(12) Uani 1 1 d . . .
O26B O 0.9297(9) -0.292(2) 0.6321(9) 0.044(13) Uani 1 1 d . . .
C1B C 1.0630(11) -0.246(2) 0.8908(9) 0.045(12) Uiso 1 1 d G . .
C2B C 1.0511(9) -0.251(2) 0.9155(12) 0.044(12) Uiso 1 1 d G . .
C3B C 1.0702(12) -0.215(3) 0.9476(10) 0.038(11) Uiso 1 1 d G . .
C4B C 1.1012(11) -0.175(2) 0.9551(9) 0.037(11) Uiso 1 1 d G . .
C5B C 1.1131(9) -0.170(2) 0.9305(12) 0.037(11) Uiso 1 1 d G . .
C6B C 1.0940(12) -0.206(3) 0.8983(10) 0.045(12) Uiso 1 1 d G . .
C7B C 1.1200(18) -0.133(4) 0.9901(18) 0.05(2) Uiso 1 1 d . . .
C8B C 1.1619(17) -0.157(4) 1.0094(16) 0.05(2) Uiso 1 1 d . . .
C9B C 1.115(2) -0.147(5) 1.018(2) 0.11(3) Uiso 1 1 d . . .
C10B C 1.1215(18) -0.044(4) 0.9856(18) 0.06(2) Uiso 1 1 d . . .
C11B C 1.1120(14) -0.196(3) 0.8720(13) 0.016(17) Uiso 1 1 d . . .
C12B C 1.1238(13) -0.283(2) 0.8668(14) 0.049(13) Uiso 1 1 d G . .
C13B C 1.1049(10) -0.325(3) 0.8365(11) 0.054(13) Uiso 1 1 d G . .
C14B C 1.1167(12) -0.399(3) 0.8331(10) 0.052(13) Uiso 1 1 d G . .
C15B C 1.1474(13) -0.429(2) 0.8600(14) 0.049(13) Uiso 1 1 d G . .
C16B C 1.1662(10) -0.387(3) 0.8903(11) 0.047(13) Uiso 1 1 d G . .
C17B C 1.1544(12) -0.313(3) 0.8936(10) 0.051(13) Uiso 1 1 d G . .
C18B C 1.1979(15) -0.426(4) 0.9195(15) 0.09(3) Uiso 1 1 d . . .
C19B C 1.197(2) -0.514(4) 0.922(2) 0.11(3) Uiso 1 1 d . . .
C20B C 1.224(3) -0.402(6) 0.906(3) 0.08(6) Uiso 1 1 d . . .
C21B C 1.208(3) -0.387(5) 0.954(2) 0.12(4) Uiso 1 1 d . . .
C22B C 1.096(2) -0.436(5) 0.796(2) 0.09(3) Uiso 1 1 d . . .
C23B C 1.086(2) -0.446(5) 0.737(2) 0.08(3) Uiso 1 1 d . . .
C24B C 1.0964(12) -0.390(3) 0.7151(9) 0.045(8) Uiso 1 1 d G . .
C25B C 1.0752(10) -0.328(3) 0.6960(12) 0.045(8) Uiso 1 1 d G . .
C26B C 1.0794(10) -0.297(2) 0.6688(11) 0.045(8) Uiso 1 1 d G . .
C27B C 1.1048(11) -0.327(2) 0.6606(9) 0.045(8) Uiso 1 1 d G . .
C28B C 1.1260(9) -0.388(2) 0.6798(11) 0.045(8) Uiso 1 1 d G . .
C29B C 1.1218(10) -0.420(2) 0.7070(10) 0.045(8) Uiso 1 1 d G . .
C30B C 1.1532(11) -0.422(3) 0.6664(12) 0.08(6) Uiso 1 1 d . . .
C31B C 1.1731(18) -0.354(4) 0.662(2) 0.09(5) Uiso 1 1 d . . .
C32B C 1.1317(17) -0.464(4) 0.6322(13) 0.13(4) Uiso 1 1 d . . .
C33B C 1.1786(15) -0.478(4) 0.6937(16) 0.14(4) Uiso 1 1 d . . .
C34B C 1.0594(13) -0.221(3) 0.6500(13) 0.017(16) Uiso 1 1 d . . .
C45B C 0.944(2) -0.330(5) 0.555(2) 0.09(3) Uiso 1 1 d . . .
C35B C 1.0288(13) -0.238(3) 0.6129(9) 0.072(14) Uiso 1 1 d G . .
C36B C 0.9978(15) -0.281(3) 0.6024(13) 0.073(14) Uiso 1 1 d G . .
C37B C 0.9736(11) -0.286(3) 0.5674(15) 0.077(14) Uiso 1 1 d G . .
C38B C 0.9805(12) -0.248(3) 0.5429(9) 0.073(14) Uiso 1 1 d G . .
C39B C 1.0114(14) -0.206(3) 0.5534(11) 0.075(14) Uiso 1 1 d G . .
C40B C 1.0356(10) -0.201(3) 0.5885(13) 0.069(14) Uiso 1 1 d G . .
C41B C 1.0188(12) -0.193(3) 0.5204(11) 0.09(4) Uiso 1 1 d . . .
C42B C 1.0142(18) -0.271(4) 0.5021(14) 0.11(3) Uiso 1 1 d . . .
C43B C 1.0563(14) -0.163(4) 0.5335(17) 0.11(3) Uiso 1 1 d . . .
C44B C 0.9921(18) -0.134(4) 0.4963(15) 0.20(6) Uiso 1 1 d . . .
C46B C 0.8836(19) -0.331(4) 0.5453(17) 0.05(2) Uiso 1 1 d . . .
C47B C 0.8510(9) -0.281(2) 0.5372(13) 0.045(8) Uiso 1 1 d G . .
C48B C 0.8385(11) -0.269(2) 0.5611(9) 0.045(8) Uiso 1 1 d G . .
C49B C 0.8101(12) -0.219(3) 0.5532(11) 0.045(8) Uiso 1 1 d G . .
C50B C 0.7943(9) -0.181(2) 0.5214(13) 0.045(8) Uiso 1 1 d G . .
C51B C 0.8068(11) -0.193(2) 0.4975(9) 0.045(8) Uiso 1 1 d G . .
C52B C 0.8352(12) -0.243(3) 0.5054(11) 0.045(8) Uiso 1 1 d G . .
C53B C 0.791(2) -0.150(5) 0.459(2) 0.09(3) Uiso 1 1 d . . .
C54B C 0.777(2) -0.217(5) 0.430(2) 0.09(3) Uiso 1 1 d . . .
C55B C 0.756(2) -0.104(5) 0.455(2) 0.08(3) Uiso 1 1 d . . .
C56B C 0.8251(18) -0.091(4) 0.4687(17) 0.06(2) Uiso 1 1 d . . .
C57B C 0.7943(15) -0.215(4) 0.5817(14) 0.036(19) Uiso 1 1 d . . .
C58B C 0.7818(15) -0.287(3) 0.5876(16) 0.067(14) Uiso 1 1 d G . .
C59B C 0.7975(11) -0.321(3) 0.6204(13) 0.073(14) Uiso 1 1 d G . .
C60B C 0.7806(16) -0.382(3) 0.6278(11) 0.078(15) Uiso 1 1 d G . .
C61B C 0.7481(16) -0.409(3) 0.6024(17) 0.074(14) Uiso 1 1 d G . .
C62B C 0.7325(11) -0.375(3) 0.5697(14) 0.069(14) Uiso 1 1 d G . .
C63B C 0.7493(15) -0.314(3) 0.5623(11) 0.066(14) Uiso 1 1 d G . .
C64B C 0.699(2) -0.403(5) 0.545(2) 0.09(3) Uiso 1 1 d . . .
C65B C 0.6810(16) -0.361(3) 0.5077(16) 0.033(19) Uiso 1 1 d . . .
C66B C 0.666(3) -0.377(6) 0.556(3) 0.16(4) Uiso 1 1 d . . .
C67B C 0.702(2) -0.510(5) 0.539(2) 0.10(3) Uiso 1 1 d . . .
C68B C 0.805(2) -0.422(4) 0.656(2) 0.07(3) Uiso 1 1 d . . .
C69B C 0.8239(19) -0.423(4) 0.7196(19) 0.06(2) Uiso 1 1 d . . .
C70B C 0.8141(12) -0.388(3) 0.7476(10) 0.062(13) Uiso 1 1 d G . .
C71B C 0.8298(11) -0.316(3) 0.7595(12) 0.063(13) Uiso 1 1 d G . .
C72B C 0.8244(11) -0.276(2) 0.7846(12) 0.054(13) Uiso 1 1 d G . .
C73B C 0.8035(12) -0.309(3) 0.7977(10) 0.062(13) Uiso 1 1 d G . .
C74B C 0.7878(10) -0.381(3) 0.7859(12) 0.063(13) Uiso 1 1 d G . .
C75B C 0.7932(11) -0.421(2) 0.7608(12) 0.060(13) Uiso 1 1 d G . .
C76B C 0.7640(11) -0.424(2) 0.8015(10) 0.11(4) Uiso 1 1 d . . .
C77B C 0.7756(17) -0.392(4) 0.8377(11) 0.14(4) Uiso 1 1 d . . .
C78B C 0.7254(9) -0.405(3) 0.7777(15) 0.08(3) Uiso 1 1 d . . .
C79B C 0.7706(16) -0.511(2) 0.8024(17) 0.107 Uiso 1 1 d . . .
C80B C 0.8342(17) -0.204(5) 0.7992(17) 0.06(2) Uiso 1 1 d . . .
C81B C 0.8700(9) -0.207(2) 0.8404(7) 0.037(11) Uiso 1 1 d G . .
C82B C 0.9015(11) -0.244(2) 0.8473(9) 0.028(11) Uiso 1 1 d G . .
C83B C 0.9280(8) -0.252(2) 0.8813(11) 0.031(11) Uiso 1 1 d G . .
C84B C 0.9231(9) -0.222(2) 0.9085(7) 0.027(11) Uiso 1 1 d G . .
C85B C 0.8916(10) -0.185(2) 0.9015(8) 0.031(11) Uiso 1 1 d G . .
C86B C 0.8651(8) -0.177(2) 0.8675(10) 0.037(11) Uiso 1 1 d G . .
C87B C 0.8880(11) -0.159(2) 0.9361(10) 0.17(5) Uiso 1 1 d . . .
C88B C 0.9193(17) -0.107(4) 0.9580(13) 0.17(5) Uiso 1 1 d . . .
C89B C 0.8534(16) -0.116(4) 0.9240(16) 0.14(4) Uiso 1 1 d . . .
C90B C 0.8884(15) -0.233(3) 0.9554(11) 0.06(2) Uiso 1 1 d . . .
C91B C 0.954(3) -0.302(6) 0.883(2) 0.13(4) Uiso 1 1 d . . .
C92B C 1.023(2) -0.305(5) 0.909(2) 0.10(3) Uiso 1 1 d . . .
N1 N 0.5697 0.0232 0.8878 0.120 Uiso 1 1 d . . .
C1 C 0.5462 0.0891 0.8626 0.120 Uiso 1 1 d . . .
C2 C 0.5018 0.0837 0.8452 0.150 Uiso 1 1 d . . .
C3 C 0.5654 0.0280 0.9201 0.120 Uiso 1 1 d . . .
C4 C 0.5647 0.1018 0.9394 0.150 Uiso 1 1 d . . .
C5 C 0.6028 -0.0200 0.9074 0.120 Uiso 1 1 d . . .
C6 C 0.6413 -0.0043 0.9287 0.150 Uiso 1 1 d . . .
N2 N 0.4744(15) -0.445(5) 0.7535(17) 0.06(5) Uani 1 1 d . . .
C7 C 0.5004(18) -0.402(6) 0.7841(18) 0.15(5) Uiso 1 1 d . . .
C8 C 0.511(3) -0.459(6) 0.814(3) 0.13(4) Uiso 1 1 d . . .
C9 C 0.4870(19) -0.487(4) 0.7318(18) 0.08(3) Uiso 1 1 d . . .
C10 C 0.472(2) -0.484(5) 0.6923(18) 0.121 Uiso 1 1 d . . .
C11 C 0.4357(15) -0.439(6) 0.7406(16) 0.14(4) Uiso 1 1 d . . .
C12 C 0.415(2) -0.446(7) 0.761(3) 0.201 Uiso 1 1 d . . .
N3 N 0.9954(14) -0.491(3) 0.6239(14) 0.050(17) Uani 1 1 d . . .
C13 C 0.9750(17) -0.565(4) 0.6357(16) 0.04(2) Uiso 1 1 d . . .
C14 C 0.9336(16) -0.506(3) 0.6177(15) 0.029(19) Uiso 1 1 d . . .
C15 C 1.041(2) -0.498(5) 0.654(2) 0.08(3) Uiso 1 1 d . . .
C16 C 1.053(2) -0.591(6) 0.658(2) 0.11(3) Uiso 1 1 d . . .
C17 C 0.9943(17) -0.518(4) 0.5869(16) 0.04(2) Uiso 1 1 d . . .
C18 C 1.0109(17) -0.483(4) 0.5776(16) 0.036(19) Uiso 1 1 d . . .
N4 N 0.9645(17) -0.506(4) 0.7622(16) 0.08(2) Uani 1 1 d . . .
C19 C 0.9404(18) -0.554(4) 0.7750(18) 0.05(2) Uiso 1 1 d . . .
C20 C 0.9542(16) -0.512(4) 0.8134(16) 0.04(2) Uiso 1 1 d . . .
C21 C 0.9356(19) -0.491(4) 0.7187(19) 0.058 Uiso 1 1 d . . .
C22 C 0.903(2) -0.553(5) 0.694(2) 0.09(3) Uiso 1 1 d . . .
C23 C 0.9828(16) -0.572(4) 0.7620(16) 0.04(2) Uiso 1 1 d . . .
C24 C 1.0057(18) -0.527(4) 0.7396(18) 0.06(2) Uiso 1 1 d . . .
N5 N 1.062(3) -0.547(5) 0.930(3) 0.08(3) Uani 1 1 d . . .
C25 C 1.086(2) -0.583(11) 0.922(5) 0.11(7) Uiso 1 1 d . . .
C26 C 1.121(4) -0.589(8) 0.927(4) 0.13(5) Uiso 1 1 d . . .
C27 C 1.023(2) -0.581(5) 0.912(2) 0.09(3) Uiso 1 1 d . . .
C28 C 1.0031(19) -0.508(4) 0.9129(18) 0.06(2) Uiso 1 1 d . . .
C29 C 1.077(3) -0.551(8) 0.969(4) 0.12(5) Uiso 1 1 d . . .
C30 C 1.088(3) -0.602(7) 0.984(3) 0.07(4) Uiso 1 1 d . . .
N6 N 1.1614(16) -0.231(5) 0.7837(17) 0.09(2) Uani 1 1 d . . .
C31 C 1.162(3) -0.233(5) 0.7506(19) 0.06(4) Uiso 1 1 d . . .
C32 C 1.1418(17) -0.169(4) 0.7247(17) 0.05(2) Uiso 1 1 d . . .
C33 C 1.178(3) -0.305(5) 0.798(3) 0.19(5) Uiso 1 1 d . . .
C34 C 1.214(3) -0.323(6) 0.802(3) 0.17(5) Uiso 1 1 d . . .
C35 C 1.172(3) -0.161(6) 0.805(3) 0.14(5) Uiso 1 1 d . . .
C36 C 1.169(3) -0.164(6) 0.838(3) 0.154 Uiso 1 1 d . . .
N7 N 0.3006(19) -0.320(5) 0.7177(19) 0.11(3) Uani 1 1 d . . .
C37 C 0.306(3) -0.380(6) 0.743(3) 0.11(4) Uiso 1 1 d . . .
C38 C 0.328(4) -0.386(8) 0.782(3) 0.06(5) Uiso 1 1 d . . .
C39 C 0.293(3) -0.253(6) 0.734(3) 0.15(5) Uiso 1 1 d . . .
C40 C 0.256(3) -0.264(6) 0.729(2) 0.12(4) Uiso 1 1 d . . .
C41 C 0.282(2) -0.330(5) 0.680(2) 0.07(3) Uiso 1 1 d . . .
C42 C 0.2978(18) -0.396(4) 0.6686(17) 0.06(2) Uiso 1 1 d . . .
O1 O 1.061(2) -0.440(5) 0.872(2) 0.05(3) Uani 1 1 d . . .
O2 O 1.0879(12) -0.224(3) 0.7622(12) 0.076(17) Uani 1 1 d . . .
O3 O 0.3741(12) -0.293(3) 0.7426(12) 0.073(17) Uani 1 1 d . . .
O4 O 0.8312(18) -0.477(4) 0.5816(16) 0.10(3) Uani 1 1 d . . .
O5 O 1.0645(13) -0.568(3) 0.8400(13) 0.087(18) Uani 1 1 d . . .
O6 O 0.6331(19) -0.321(4) 0.8122(19) 0.10(3) Uani 1 1 d . . .
O7 O 0.8178(13) -0.197(3) 0.6888(14) 0.11(2) Uani 1 1 d . . .
C43 C 0.6157(16) -0.400(4) 0.8136(15) 0.04(2) Uiso 1 1 d . . .
C44 C 0.7756(13) -0.192(4) 0.6704(16) 0.06(2) Uiso 1 1 d . . .

loop_
_atom_site_aniso_label
_atom_site_aniso_U_11
_atom_site_aniso_U_22
_atom_site_aniso_U_33
_atom_site_aniso_U_23
_atom_site_aniso_U_13
_atom_site_aniso_U_12
U1A 0.076(3) 0.081(4) 0.099(4) 0.001(3) 0.047(3) -0.004(3)
U2A 0.069(3) 0.111(4) 0.084(3) -0.004(3) 0.044(3) -0.002(3)
U3A 0.078(3) 0.121(4) 0.090(4) -0.001(3) 0.035(3) -0.004(3)
U4A 0.055(3) 0.104(4) 0.065(3) -0.006(3) 0.027(2) -0.002(3)
O1A 0.06(2) 0.06(2) 0.06(2) -0.002(12) 0.032(14) 0.001(12)
O2A 0.06(2) 0.05(2) 0.05(2) -0.002(12) 0.025(13) -0.001(12)
O3A 0.032(18) 0.044(19) 0.035(19) 0.002(12) 0.017(13) -0.006(12)
O4A 0.06(2) 0.06(2) 0.05(2) -0.005(12) 0.028(14) 0.002(12)
O5A 0.10(3) 0.09(3) 0.09(3) 0.006(12) 0.033(15) 0.000(12)
O6A 0.037(18) 0.033(19) 0.032(18) 0.005(11) 0.020(13) -0.003(11)
O7A 0.039(19) 0.05(2) 0.05(2) 0.010(12) 0.017(13) -0.001(12)
O8A 0.06(2) 0.05(2) 0.05(2) -0.007(12) 0.022(13) 0.000(12)
O9A 0.06(2) 0.06(2) 0.07(2) -0.002(12) 0.029(14) 0.006(12)
O10A 0.040(18) 0.037(19) 0.036(18) 0.002(12) 0.019(12) -0.002(12)
O11A 0.046(19) 0.040(19) 0.035(18) -0.004(12) 0.017(13) 0.005(12)
O12A 0.063(17) 0.055(18) 0.058(17) -0.007(11) 0.023(12) -0.003(12)
O13A 0.061(18) 0.057(19) 0.063(18) 0.006(11) 0.033(12) -0.008(11)
O14A 0.077 0.077 0.074 0.005 0.033 0.009
O15A 0.10(2) 0.10(2) 0.10(2) 0.004(12) 0.047(13) -0.006(12)
O17A 0.09(2) 0.08(2) 0.082(19) 0.005(12) 0.041(13) -0.002(12)
O18A 0.056(18) 0.051(18) 0.054(18) 0.005(11) 0.020(12) 0.004(11)
O19A 0.040(16) 0.035(17) 0.037(16) 0.014(11) 0.019(11) -0.008(11)
O20A 0.072(19) 0.07(2) 0.070(19) 0.006(12) 0.033(13) -0.003(12)
O21A 0.15(3) 0.15(3) 0.14(3) 0.004(12) 0.068(15) -0.004(12)
O22A 0.17(3) 0.16(3) 0.16(3) 0.005(12) 0.070(17) -0.003(12)
O23A 0.063(18) 0.067(19) 0.060(18) -0.003(12) 0.023(12) -0.005(12)
O24A 0.08(2) 0.08(2) 0.08(2) -0.002(12) 0.039(13) 0.006(12)
O25A 0.10(2) 0.10(2) 0.10(2) 0.000(12) 0.043(14) -0.003(12)
O26A 0.10(2) 0.09(2) 0.09(2) 0.006(12) 0.041(13) -0.004(12)
U1B 0.050(2) 0.071(4) 0.051(3) -0.008(2) 0.022(2) -0.004(2)
U2B 0.057(3) 0.068(3) 0.052(3) -0.006(2) 0.028(2) -0.008(2)
U3B 0.052(2) 0.068(3) 0.050(2) -0.001(2) 0.024(2) -0.004(2)
U4B 0.054(3) 0.066(3) 0.050(3) -0.001(2) 0.024(2) -0.001(2)
O1B 0.037(16) 0.037(16) 0.040(16) 0.000(11) 0.013(11) -0.002(11)
O2B 0.070(18) 0.062(19) 0.066(18) 0.008(12) 0.035(12) -0.002(12)
O3B 0.058(18) 0.053(18) 0.056(18) -0.002(11) 0.024(12) 0.002(11)
O4B 0.065(18) 0.066(19) 0.063(18) -0.005(12) 0.035(12) -0.005(12)
O5B 0.056(18) 0.045(18) 0.053(18) 0.006(11) 0.016(12) 0.000(11)
O6B 0.035(15) 0.024(16) 0.021(15) -0.005(11) 0.014(11) -0.001(11)
O7B 0.041(16) 0.036(17) 0.045(16) 0.002(11) 0.020(11) -0.005(11)
O8B 0.048(17) 0.050(17) 0.049(17) 0.003(12) 0.018(12) 0.004(12)
O9B 0.07(2) 0.08(2) 0.07(2) -0.002(12) 0.034(13) -0.006(12)
O10B 0.065(18) 0.070(19) 0.062(18) -0.002(12) 0.031(12) -0.001(12)
O11B 0.067(18) 0.062(19) 0.068(18) 0.005(12) 0.024(12) -0.001(12)
O12B 0.019(13) 0.011(13) 0.010(13) 0.005(8) 0.004(9) 0.002(8)
O13B 0.07(2) 0.08(2) 0.066(19) -0.001(12) 0.037(13) 0.005(12)
O14B 0.039(16) 0.045(17) 0.046(16) -0.003(11) 0.020(12) 0.014(11)
O15B 0.038(16) 0.025(16) 0.025(16) 0.002(11) 0.015(11) 0.005(11)
O16B 0.043(17) 0.035(17) 0.030(16) -0.009(11) 0.009(12) 0.001(11)
O17B 0.051(18) 0.053(19) 0.048(18) 0.002(11) 0.021(12) -0.006(11)
O18B 0.040(16) 0.041(17) 0.035(16) -0.007(11) 0.015(12) 0.005(11)
O19B 0.017(12) 0.018(12) 0.014(12) 0.000(5) 0.008(7) -0.003(5)
O20B 0.016(14) 0.030(15) 0.019(15) -0.004(11) 0.004(11) 0.005(11)
O21B 0.072(19) 0.07(2) 0.070(19) 0.001(12) 0.033(13) 0.002(12)
O22B 0.053(16) 0.052(17) 0.033(16) 0.000(11) 0.024(12) 0.002(11)
O23B 0.060(18) 0.057(19) 0.054(18) 0.008(11) 0.023(12) -0.002(11)
O24B 0.056(18) 0.060(19) 0.052(18) 0.000(11) 0.027(12) 0.001(11)
O25B 0.035(16) 0.036(17) 0.038(16) 0.002(11) 0.017(12) -0.003(11)
O26B 0.047(16) 0.052(17) 0.035(16) -0.002(11) 0.021(12) 0.002(11)
N2 0.06(5) 0.06(5) 0.07(5) 0.002(13) 0.03(3) 0.002(13)
N3 0.06(2) 0.05(2) 0.05(2) -0.007(12) 0.027(13) 0.001(12)
N4 0.08(2) 0.08(2) 0.07(2) 0.005(12) 0.037(15) 0.002(12)
N5 0.08(3) 0.08(3) 0.08(3) 0.004(12) 0.035(19) -0.004(12)
N6 0.09(3) 0.09(3) 0.09(3) 0.003(12) 0.043(15) -0.002(12)
N7 0.12(3) 0.12(3) 0.11(3) 0.001(12) 0.057(17) -0.003(12)
O1 0.05(3) 0.05(3) 0.05(3) -0.002(12) 0.023(17) -0.001(12)
O2 0.08(2) 0.08(2) 0.07(2) 0.000(12) 0.034(13) 0.002(12)
O3 0.07(2) 0.08(2) 0.07(2) 0.006(12) 0.036(13) 0.001(12)
O4 0.10(3) 0.10(3) 0.10(3) 0.000(12) 0.047(16) 0.003(12)
O5 0.09(2) 0.09(2) 0.09(2) 0.011(12) 0.041(13) -0.010(12)
O6 0.10(3) 0.10(3) 0.10(3) 0.000(12) 0.048(18) -0.009(12)
O7 0.11(2) 0.11(2) 0.10(2) -0.001(12) 0.050(14) 0.001(12)

loop_
_atom_type_symbol
_atom_type_description
_atom_type_scat_dispersion_real
_atom_type_scat_dispersion_imag
_atom_type_scat_source
C C 0.0033 0.0016 'International Tables Vol C Tables 4.2.6.8 and 6.1.1.4'
H H 0.0000 0.0000 'International Tables Vol C Tables 4.2.6.8 and 6.1.1.4'
N N 0.0061 0.0033 'International Tables Vol C Tables 4.2.6.8 and 6.1.1.4'
O O 0.0106 0.0060 'International Tables Vol C Tables 4.2.6.8 and 6.1.1.4'
U U -9.6767 9.6646 'International Tables Vol C Tables 4.2.6.8 and 6.1.1.4'

loop_
_geom_angle_atom_site_label_1
_geom_angle_atom_site_label_2
_geom_angle_atom_site_label_3
_geom_angle
_geom_angle_site_symmetry_1
_geom_angle_site_symmetry_3
_geom_angle_publ_flag
O14A U1A O13A 177.9(13) . . ?
O14A U1A O23A 93.3(11) . . ?
O13A U1A O23A 88.4(18) . . ?
O14A U1A O2A 84.8(14) . . ?
O13A U1A O2A 93.1(19) . . ?
O23A U1A O2A 155.6(13) . . ?
O14A U1A O1A 90.1(14) . . ?
O13A U1A O1A 89.2(19) . . ?
O23A U1A O1A 79.1(14) . . ?
O2A U1A O1A 76.5(17) . . ?
O14A U1A O21A 89.1(15) . . ?
O13A U1A O21A 91(2) . . ?
O23A U1A O21A 128.1(15) . . ?
O2A U1A O21A 76.3(19) . . ?
O1A U1A O21A 152.7(19) . . ?
O14A U1A O24A 84.8(10) . . ?
O13A U1A O24A 96.9(17) . . ?
O23A U1A O24A 65.2(7) . . ?
O2A U1A O24A 138.5(12) . . ?
O1A U1A O24A 143.5(14) . . ?
O21A U1A O24A 63.5(14) . . ?
O14A U1A U4A 95.48(17) . . ?
O13A U1A U4A 86.6(13) . . ?
O23A U1A U4A 30.1(6) . . ?
O2A U1A U4A 174.4(11) . . ?
O1A U1A U4A 109.1(13) . . ?
O21A U1A U4A 98.1(14) . . ?
O24A U1A U4A 36.2(3) . . ?
O14A U1A U2A 92.00(15) . . ?
O13A U1A U2A 88.1(13) . . ?
O23A U1A U2A 120.7(6) . . ?
O2A U1A U2A 83.7(11) . . ?
O1A U1A U2A 159.8(13) . . ?
O21A U1A U2A 7.7(14) . . ?
O24A U1A U2A 56.6(5) . . ?
U4A U1A U2A 90.67(10) . . ?
O15A U2A O16A 177(2) . . ?
O15A U2A O5A 93(2) . . ?
O16A U2A O5A 88(2) . . ?
O15A U2A O26A 89(2) . . ?
O16A U2A O26A 90(2) . . ?
O5A U2A O26A 69.6(18) . . ?
O15A U2A O4A 90.2(17) . . ?
O16A U2A O4A 92.2(17) . . ?
O5A U2A O4A 92.3(15) . . ?
O26A U2A O4A 161.8(13) . . ?
O15A U2A O21A 89(2) . . ?
O16A U2A O21A 90(2) . . ?
O5A U2A O21A 164.8(19) . . ?
O26A U2A O21A 125.5(19) . . ?
O4A U2A O21A 72.7(15) . . ?
O15A U2A O25A 94(2) . . ?
O16A U2A O25A 83.5(19) . . ?
O5A U2A O25A 126.7(14) . . ?
O26A U2A O25A 57.8(13) . . ?
O4A U2A O25A 140.4(7) . . ?
O21A U2A O25A 68.0(16) . . ?
O15A U2A U3A 80.3(16) . . ?
O16A U2A U3A 97.1(15) . . ?
O5A U2A U3A 95.5(14) . . ?
O26A U2A U3A 26.7(12) . . ?
O4A U2A U3A 168.0(7) . . ?
O21A U2A U3A 99.7(14) . . ?
O25A U2A U3A 34.6(5) . . ?
O15A U2A U1A 85.2(15) . . ?
O16A U2A U1A 93.5(15) . . ?
O5A U2A U1A 171.9(12) . . ?
O26A U2A U1A 118.2(12) . . ?
O4A U2A U1A 79.8(5) . . ?
O21A U2A U1A 8.0(15) . . ?
O25A U2A U1A 61.3(7) . . ?
U3A U2A U1A 92.03(11) . . ?
O17A U3A O18A 172(2) . . ?
O17A U3A O7A 99.3(19) . . ?
O18A U3A O7A 85.0(19) . . ?
O17A U3A O26A 87(2) . . ?
O18A U3A O26A 88(2) . . ?
O7A U3A O26A 78.2(17) . . ?
O17A U3A O8A 95.1(17) . . ?
O18A U3A O8A 91.7(17) . . ?
O7A U3A O8A 80.3(15) . . ?
O26A U3A O8A 158.5(15) . . ?
O17A U3A O25A 86.0(19) . . ?
O18A U3A O25A 86.7(18) . . ?
O7A U3A O25A 137.3(16) . . ?
O26A U3A O25A 59.6(15) . . ?
O8A U3A O25A 141.8(13) . . ?
O17A U3A O22A 86(2) . . ?
O18A U3A O22A 92(2) . . ?
O7A U3A O22A 161.7(16) . . ?
O26A U3A O22A 119.8(16) . . ?
O8A U3A O22A 81.7(13) . . ?
O25A U3A O22A 60.3(9) . . ?
O17A U3A U2A 75.0(14) . . ?
O18A U3A U2A 98.0(14) . . ?
O7A U3A U2A 105.2(12) . . ?
O26A U3A U2A 28.2(11) . . ?
O8A U3A U2A 169.2(11) . . ?
O25A U3A U2A 35.1(11) . . ?
O22A U3A U2A 93.0(11) . . ?
O17A U3A U4A 77.3(14) . . ?
O18A U3A U4A 100.2(14) . . ?
O7A U3A U4A 164.3(12) . . ?
O26A U3A U4A 116.6(11) . . ?
O8A U3A U4A 84.7(8) . . ?
O25A U3A U4A 58.3(11) . . ?
O22A U3A U4A 8.5(14) . . ?
U2A U3A U4A 88.85(11) . . ?
O20A U4A O19A 178.1(17) . . ?
O20A U4A O11A 89(2) . . ?
O19A U4A O11A 89.7(18) . . ?
O20A U4A O10A 97(2) . . ?
O19A U4A O10A 83.6(17) . . ?
O11A U4A O10A 86.3(16) . . ?
O20A U4A O23A 88.9(19) . . ?
O19A U4A O23A 90.0(16) . . ?
O11A U4A O23A 79.5(16) . . ?
O10A U4A O23A 164.4(15) . . ?
O20A U4A O22A 88(2) . . ?
O19A U4A O22A 94.2(19) . . ?
O11A U4A O22A 159.0(15) . . ?
O10A U4A O22A 73.7(15) . . ?
O23A U4A O22A 121.1(14) . . ?
O20A U4A O24A 85.1(19) . . ?
O19A U4A O24A 95.8(16) . . ?
O11A U4A O24A 143.4(13) . . ?
O10A U4A O24A 130.2(11) . . ?
O23A U4A O24A 64.5(11) . . ?
O22A U4A O24A 56.7(11) . . ?
O20A U4A U1A 92.8(16) . . ?
O19A U4A U1A 87.0(12) . . ?
O11A U4A U1A 108.6(11) . . ?
O10A U4A U1A 162.4(11) . . ?
O23A U4A U1A 29.3(10) . . ?
O22A U4A U1A 92.3(10) . . ?
O24A U4A U1A 36.2(3) . . ?
O20A U4A U3A 95.1(15) . . ?
O19A U4A U3A 86.7(11) . . ?
O11A U4A U3A 162.4(12) . . ?
O10A U4A U3A 76.2(10) . . ?
O23A U4A U3A 117.7(10) . . ?
O22A U4A U3A 8.2(14) . . ?
O24A U4A U3A 54.1(5) . . ?
U1A U4A U3A 88.41(11) . . ?
C1A O1A U1A 155(4) . . ?
C13A O2A U1A 136(3) . . ?
C13A O2A O6 113(3) . . ?
U1A O2A O6 110.1(18) . . ?
C22A O3A C23A 108.2(10) . . ?
C25A O4A U2A 122(3) . . ?
C25A O4A O6 116(3) . . ?
U2A O4A O6 121.3(4) . . ?
C36A O5A U2A 140(2) . . ?
C45A O6A C46A 103(3) . . ?
C48A O7A U3A 169(3) . . ?
C59A O8A U3A 150(3) . . ?
C59A O8A O3 100(2) . . ?
U3A O8A O3 110.2(9) . . ?
C68A O9A C69A 106(4) . . ?
C71A O10A U4A 119(2) . . ?
C71A O10A O3 119(2) . . ?
U4A O10A O3 121.7(19) . . ?
C82A O11A U4A 159(3) . . ?
C92A O12A C91A 114(3) . . ?
U1A O14A N1 140.03(13) . . ?
U3A O17A N2 163(2) . . ?
U2A O21A U1A 164(3) . . ?
U4A O22A U3A 163(3) . . ?
U1A O23A U4A 120.6(16) . . ?
U4A O24A U1A 107.6(5) . . ?
U3A O25A U2A 110.3(15) . . ?
U3A O26A U2A 125(2) . . ?
O1A C1A C2A 123(2) . . ?
O1A C1A C6A 116(2) . . ?
C2A C1A C6A 120.0 . . ?
C1A C2A C3A 120.0 . . ?
C1A C2A C92A 119(5) . . ?
C3A C2A C92A 121(5) . . ?
C2A C3A C4A 120.0 . . ?
C5A C4A C3A 120.0 . . ?
C5A C4A C7A 117(4) . . ?
C3A C4A C7A 123(4) . . ?
C6A C5A C4A 120.0 . . ?
C5A C6A C1A 120.0 . . ?
C5A C6A C11A 117(5) . . ?
C1A C6A C11A 123(5) . . ?
C8A C7A C9A 110.8(13) . . ?
C8A C7A C10A 110.3(12) . . ?
C9A C7A C10A 110.2(13) . . ?
C8A C7A C4A 108.7(12) . . ?
C9A C7A C4A 108.5(12) . . ?
C10A C7A C4A 108.3(12) . . ?
C6A C11A C12A 123(6) . . ?
C13A C12A C17A 120.00(6) . . ?
C13A C12A C11A 126(4) . . ?
C17A C12A C11A 114(4) . . ?
O2A C13A C14A 120(5) . . ?
O2A C13A C12A 120(5) . . ?
C14A C13A C12A 120.0 . . ?
C13A C14A C15A 120.0 . . ?
C13A C14A C22A 123(6) . . ?
C15A C14A C22A 115(6) . . ?
C16A C15A C14A 120.00(6) . . ?
C17A C16A C15A 120.0 . . ?
C17A C16A C18A 127(3) . . ?
C15A C16A C18A 113(3) . . ?
C16A C17A C12A 120.0 . . ?
C21A C18A C20A 113.5(10) . . ?
C21A C18A C19A 113.5(10) . . ?
C20A C18A C19A 113.5(10) . . ?
C21A C18A C16A 105.1(9) . . ?
C20A C18A C16A 105.1(9) . . ?
C19A C18A C16A 105.1(9) . . ?
O3A C22A C14A 117(5) . . ?
O3A C23A C24A 105(4) . . ?
C25A C24A C29A 120.0 . . ?
C25A C24A C23A 128(5) . . ?
C29A C24A C23A 112(5) . . ?
O4A C25A C24A 112.7(8) . . ?
O4A C25A C26A 126.2(9) . . ?
C24A C25A C26A 120.0 . . ?
C27A C26A C25A 120.0 . . ?
C27A C26A C34A 124(4) . . ?
C25A C26A C34A 115(4) . . ?
C26A C27A C28A 120.0 . . ?
C29A C28A C27A 120.0 . . ?
C29A C28A C30A 135(3) . . ?
C27A C28A C30A 105(3) . . ?
C28A C29A C24A 120.00(6) . . ?
C33A C30A C31A 110.3(11) . . ?
C33A C30A C32A 110.4(11) . . ?
C31A C30A C32A 110.8(11) . . ?
C33A C30A C28A 108.8(11) . . ?
C31A C30A C28A 108.3(11) . . ?
C32A C30A C28A 108.2(11) . . ?
C26A C34A C35A 111(6) . . ?
C36A C35A C40A 120.0 . . ?
C36A C35A C34A 123(7) . . ?
C40A C35A C34A 116(7) . . ?
C35A C36A C37A 120.0 . . ?
C35A C36A O5A 123(7) . . ?
C37A C36A O5A 116(7) . . ?
C38A C37A C36A 120.0 . . ?
C38A C37A C45A 126(7) . . ?
C36A C37A C45A 113(7) . . ?
C39A C38A C37A 120.0 . . ?
C38A C39A C40A 120.0 . . ?
C38A C39A C41A 126(5) . . ?
C40A C39A C41A 114(5) . . ?
C39A C40A C35A 120.0 . . ?
C44A C41A C43A 110.7(13) . . ?
C44A C41A C42A 110.6(13) . . ?
C43A C41A C42A 110.6(13) . . ?
C44A C41A C39A 108.5(13) . . ?
C43A C41A C39A 108.1(13) . . ?
C42A C41A C39A 108.2(13) . . ?
O6A C45A C37A 93(6) . . ?
O6A C46A C47A 110(5) . . ?
C48A C47A C52A 120.0 . . ?
C48A C47A C46A 112(5) . . ?
C52A C47A C46A 128(5) . . ?
O7A C48A C49A 120(6) . . ?
O7A C48A C47A 120(6) . . ?
C49A C48A C47A 120.0 . . ?
C48A C49A C50A 120.0 . . ?
C48A C49A C57A 124(6) . . ?
C50A C49A C57A 115(5) . . ?
C51A C50A C49A 120.0 . . ?
C50A C51A C52A 120.0 . . ?
C50A C51A C53A 122(4) . . ?
C52A C51A C53A 117(4) . . ?
C51A C52A C47A 120.0 . . ?
C54A C53A C55A 111.3(13) . . ?
C54A C53A C56A 110.9(12) . . ?
C55A C53A C56A 110.9(12) . . ?
C54A C53A C51A 107.9(12) . . ?
C55A C53A C51A 108.0(12) . . ?
C56A C53A C51A 107.7(13) . . ?
C49A C57A C58A 128(7) . . ?
C59A C58A C63A 120.0 . . ?
C59A C58A C57A 119(4) . . ?
C63A C58A C57A 117(4) . . ?
O8A C59A C60A 112.5(9) . . ?
O8A C59A C58A 126.3(10) . . ?
C60A C59A C58A 120.0 . . ?
C59A C60A C61A 120.0 . . ?
C59A C60A C68A 126(3) . . ?
C61A C60A C68A 114(3) . . ?
C62A C61A C60A 120.0 . . ?
C63A C62A C61A 120.0 . . ?
C63A C62A C64A 112(2) . . ?
C61A C62A C64A 126(2) . . ?
C62A C63A C58A 120.0 . . ?
C67A C64A C65A 113.9(10) . . ?
C67A C64A C66A 114.0(10) . . ?
C65A C64A C66A 113.9(10) . . ?
C67A C64A C62A 104.6(9) . . ?
C65A C64A C62A 104.5(9) . . ?
C66A C64A C62A 104.5(9) . . ?
O9A C68A C60A 103(5) . . ?
O9A C69A C70A 111(6) . . ?
C71A C70A C75A 120.0 . . ?
C71A C70A C69A 115(5) . . ?
C75A C70A C69A 125(5) . . ?
C70A C71A C72A 120.0 . . ?
C70A C71A O10A 124(5) . . ?
C72A C71A O10A 116(5) . . ?
C73A C72A C71A 120.0 . . ?
C73A C72A C80A 113(6) . . ?
C71A C72A C80A 126(6) . . ?
C72A C73A C74A 120.0 . . ?
C75A C74A C73A 120.0 . . ?
C75A C74A C76A 116(4) . . ?
C73A C74A C76A 124(4) . . ?
C74A C75A C70A 120.0 . . ?
C78A C76A C77A 110.9(13) . . ?
C78A C76A C79A 110.5(13) . . ?
C77A C76A C79A 110.6(13) . . ?
C78A C76A C74A 108.4(13) . . ?
C77A C76A C74A 108.4(13) . . ?
C79A C76A C74A 108.1(12) . . ?
C81A C80A C72A 115(4) . . ?
C82A C81A C86A 120.0 . . ?
C82A C81A C80A 118.6(13) . . ?
C86A C81A C80A 121.3(14) . . ?
O11A C82A C83A 114(5) . . ?
O11A C82A C81A 125(5) . . ?
C83A C82A C81A 120.0 . . ?
C84A C83A C82A 120.00(7) . . ?
C84A C83A C91A 117(4) . . ?
C82A C83A C91A 123(4) . . ?
C85A C84A C83A 120.0 . . ?
C84A C85A C86A 120.0 . . ?
C84A C85A C87A 119(3) . . ?
C86A C85A C87A 121(3) . . ?
C85A C86A C81A 120.00(6) . . ?
C90A C87A C89A 110.8(13) . . ?
C90A C87A C88A 111.1(13) . . ?
C89A C87A C88A 110.9(13) . . ?
C90A C87A C85A 108.1(13) . . ?
C89A C87A C85A 108.0(13) . . ?
C88A C87A C85A 107.8(13) . . ?
O12A C91A C83A 114(5) . . ?
O12A C92A C2A 118(6) . . ?
O14B U1B O13B 175.8(19) . . ?
O14B U1B O1B 89.5(16) . . ?
O13B U1B O1B 91.0(18) . . ?
O14B U1B O2B 93.7(17) . . ?
O13B U1B O2B 90.4(19) . . ?
O1B U1B O2B 77.8(14) . . ?
O14B U1B O23B 92.4(16) . . ?
O13B U1B O23B 83.6(17) . . ?
O1B U1B O23B 82.6(11) . . ?
O2B U1B O23B 159.4(12) . . ?
O14B U1B O24B 89.4(16) . . ?
O13B U1B O24B 88.0(16) . . ?
O1B U1B O24B 147.1(13) . . ?
O2B U1B O24B 135.1(14) . . ?
O23B U1B O24B 64.5(11) . . ?
O14B U1B O21B 92.6(16) . . ?
O13B U1B O21B 88.7(17) . . ?
O1B U1B O21B 154.4(13) . . ?
O2B U1B O21B 76.7(14) . . ?
O23B U1B O21B 122.7(11) . . ?
O24B U1B O21B 58.5(13) . . ?
O14B U1B U4B 82.8(12) . . ?
O13B U1B U4B 93.2(14) . . ?
O1B U1B U4B 113.2(10) . . ?
O2B U1B U4B 168.4(10) . . ?
O23B U1B U4B 32.2(5) . . ?
O24B U1B U4B 34.2(9) . . ?
O21B U1B U4B 92.4(9) . . ?
O14B U1B U2B 86.0(13) . . ?
O13B U1B U2B 95.1(14) . . ?
O1B U1B U2B 157.1(10) . . ?
O2B U1B U2B 80.2(10) . . ?
O23B U1B U2B 119.9(5) . . ?
O24B U1B U2B 55.4(9) . . ?
O21B U1B U2B 7.3(10) . . ?
U4B U1B U2B 88.51(9) . . ?
O16B U2B O15B 173.9(16) . . ?
O16B U2B O5B 84.2(16) . . ?
O15B U2B O5B 100.4(15) . . ?
O16B U2B O4B 87.4(18) . . ?
O15B U2B O4B 89.3(17) . . ?
O5B U2B O4B 81.6(15) . . ?
O16B U2B O21B 89.1(17) . . ?
O15B U2B O21B 85.0(16) . . ?
O5B U2B O21B 153.6(15) . . ?
O4B U2B O21B 72.6(14) . . ?
O16B U2B O26B 95.3(16) . . ?
O15B U2B O26B 89.4(15) . . ?
O5B U2B O26B 81.8(14) . . ?
O4B U2B O26B 162.8(13) . . ?
O21B U2B O26B 124.3(13) . . ?
O16B U2B O25B 94.0(16) . . ?
O15B U2B O25B 84.3(14) . . ?
O5B U2B O25B 147.7(13) . . ?
O4B U2B O25B 130.6(14) . . ?
O21B U2B O25B 58.1(13) . . ?
O26B U2B O25B 66.2(12) . . ?
O16B U2B U3B 90.2(13) . . ?
O15B U2B U3B 91.8(12) . . ?
O5B U2B U3B 111.5(10) . . ?
O4B U2B U3B 166.4(10) . . ?
O21B U2B U3B 93.9(10) . . ?
O26B U2B U3B 30.8(9) . . ?
O25B U2B U3B 36.2(8) . . ?
O16B U2B U1B 82.2(12) . . ?
O15B U2B U1B 92.1(11) . . ?
O5B U2B U1B 155.0(10) . . ?
O4B U2B U1B 77.0(10) . . ?
O21B U2B U1B 8.3(11) . . ?
O26B U2B U1B 120.2(9) . . ?
O25B U2B U1B 54.5(8) . . ?
U3B U2B U1B 89.40(9) . . ?
O17B U3B O18B 178.7(18) . . ?
O17B U3B O7B 91.0(17) . . ?
O18B U3B O7B 90.3(15) . . ?
O17B U3B O8B 87.8(17) . . ?
O18B U3B O8B 93.0(16) . . ?
O7B U3B O8B 77.1(13) . . ?
O17B U3B O26B 91.3(17) . . ?
O18B U3B O26B 88.4(16) . . ?
O7B U3B O26B 79.3(13) . . ?
O8B U3B O26B 156.3(13) . . ?
O17B U3B O22B 92.7(16) . . ?
O18B U3B O22B 86.5(16) . . ?
O7B U3B O22B 152.1(13) . . ?
O8B U3B O22B 75.4(13) . . ?
O26B U3B O22B 128.2(12) . . ?
O17B U3B O25B 85.1(15) . . ?
O18B U3B O25B 93.5(15) . . ?
O7B U3B O25B 145.1(13) . . ?
O8B U3B O25B 137.1(12) . . ?
O26B U3B O25B 66.2(12) . . ?
O22B U3B O25B 62.7(12) . . ?
O17B U3B U2B 93.5(13) . . ?
O18B U3B U2B 85.6(12) . . ?
O7B U3B U2B 111.0(9) . . ?
O8B U3B U2B 171.7(9) . . ?
O26B U3B U2B 31.9(8) . . ?
O22B U3B U2B 96.3(8) . . ?
O25B U3B U2B 35.1(8) . . ?
O17B U3B U4B 89.6(13) . . ?
O18B U3B U4B 89.5(12) . . ?
O7B U3B U4B 158.1(9) . . ?
O8B U3B U4B 81.0(9) . . ?
O26B U3B U4B 122.6(8) . . ?
O22B U3B U4B 6.5(9) . . ?
O25B U3B U4B 56.7(8) . . ?
U2B U3B U4B 90.80(9) . . ?
O20B U4B O19B 179.9(16) . . ?
O20B U4B O11B 88.5(16) . . ?
O19B U4B O11B 91.5(16) . . ?
O20B U4B O10B 92.3(16) . . ?
O19B U4B O10B 87.6(15) . . ?
O11B U4B O10B 81.7(15) . . ?
O20B U4B O22B 85.3(15) . . ?
O19B U4B O22B 94.7(15) . . ?
O11B U4B O22B 156.6(14) . . ?
O10B U4B O22B 76.1(13) . . ?
O20B U4B O24B 94.0(15) . . ?
O19B U4B O24B 86.1(15) . . ?
O11B U4B O24B 139.3(14) . . ?
O10B U4B O24B 138.6(14) . . ?
O22B U4B O24B 63.7(13) . . ?
O20B U4B O23B 93.1(15) . . ?
O19B U4B O23B 87.0(15) . . ?
O11B U4B O23B 74.5(15) . . ?
O10B U4B O23B 155.4(14) . . ?
O22B U4B O23B 128.3(13) . . ?
O24B U4B O23B 64.9(13) . . ?
O20B U4B U1B 85.9(12) . . ?
O19B U4B U1B 94.2(11) . . ?
O11B U4B U1B 105.1(11) . . ?
O10B U4B U1B 172.9(10) . . ?
O22B U4B U1B 96.9(9) . . ?
O24B U4B U1B 35.0(9) . . ?
O23B U4B U1B 31.7(10) . . ?
O20B U4B U3B 88.5(11) . . ?
O19B U4B U3B 91.4(11) . . ?
O11B U4B U3B 163.1(11) . . ?
O10B U4B U3B 81.8(10) . . ?
O22B U4B U3B 6.7(9) . . ?
O24B U4B U3B 57.5(9) . . ?
O23B U4B U3B 122.3(10) . . ?
U1B U4B U3B 91.25(10) . . ?
C1B O1B U1B 141(2) . . ?
C1B O1B O1 113.1(19) . . ?
U1B O1B O1 105.6(14) . . ?
C13B O2B U1B 134(3) . . ?
C13B O2B O2 108(2) . . ?
U1B O2B O2 118.3(17) . . ?
C22B O3B C23B 107(3) . . ?
C25B O4B U2B 132(2) . . ?
C25B O4B O2 102(2) . . ?
U2B O4B O2 125.1(18) . . ?
C36B O5B U2B 131(2) . . ?
C36B O5B N3 113.1(19) . . ?
U2B O5B N3 113.4(16) . . ?
C46B O6B C45B 108(2) . . ?
C48B O7B U3B 150(3) . . ?
C48B O7B O4 106.4(19) . . ?
U3B O7B O4 103.8(13) . . ?
C59B O8B U3B 137(3) . . ?
C59B O8B O7 108(2) . . ?
U3B O8B O7 115.4(14) . . ?
C69B O9B C68B 112(3) . . ?
C71B O10B U4B 123(2) . . ?
C71B O10B O7 119(2) . . ?
U4B O10B O7 116.7(17) . . ?
C82B O11B U4B 166(3) . . ?
C92B O12B C91B 108.9(18) . . ?
U1B O14B N4 147.8(19) . . ?
U3B O17B O5 47.6(11) . . ?
U2B O21B U1B 164(2) . . ?
U4B O22B U3B 166.7(18) . . ?
U1B O23B U4B 116.1(14) . . ?
U4B O24B U1B 110.8(15) . . ?
U2B O25B U3B 108.7(13) . . ?
U3B O26B U2B 117.3(15) . . ?
C6B C1B C2B 120.0 . . ?
C6B C1B O1B 114.1(15) . . ?
C2B C1B O1B 124.9(16) . . ?
C3B C2B C1B 120.0 . . ?
C3B C2B C92B 122(5) . . ?
C1B C2B C92B 117(5) . . ?
C4B C3B C2B 120.0 . . ?
C3B C4B C5B 120.0 . . ?
C3B C4B C7B 118(4) . . ?
C5B C4B C7B 122(4) . . ?
C6B C5B C4B 120.00(6) . . ?
C5B C6B C1B 120.0 . . ?
C5B C6B C11B 114(4) . . ?
C1B C6B C11B 126(4) . . ?
C9B C7B C10B 109(7) . . ?
C9B C7B C4B 125(7) . . ?
C10B C7B C4B 112(5) . . ?
C9B C7B C8B 96(6) . . ?
C10B C7B C8B 102(5) . . ?
C4B C7B C8B 110(5) . . ?
C12B C11B C6B 106(4) . . ?
C13B C12B C17B 120.0 . . ?
C13B C12B C11B 122(4) . . ?
C17B C12B C11B 118(4) . . ?
C14B C13B C12B 120.0 . . ?
C14B C13B O2B 122(4) . . ?
C12B C13B O2B 118(4) . . ?
C13B C14B C15B 120.00(6) . . ?
C13B C14B C22B 115(5) . . ?
C15B C14B C22B 125(5) . . ?
C16B C15B C14B 120.0 . . ?
C17B C16B C15B 120.0 . . ?
C17B C16B C18B 122(5) . . ?
C15B C16B C18B 117(5) . . ?
C16B C17B C12B 120.00(6) . . ?
C21B C18B C19B 110.8(13) . . ?
C21B C18B C20B 110.7(13) . . ?
C19B C18B C20B 110.7(13) . . ?
C21B C18B C16B 112(6) . . ?
C19B C18B C16B 117(5) . . ?
C20B C18B C16B 95(6) . . ?
O3B C22B C14B 110(6) . . ?
C24B C23B O3B 97(5) . . ?
C25B C24B C29B 120.0 . . ?
C25B C24B C23B 123(4) . . ?
C29B C24B C23B 114(4) . . ?
C26B C25B C24B 120.0 . . ?
C26B C25B O4B 122(4) . . ?
C24B C25B O4B 118(4) . . ?
C25B C26B C27B 120.0 . . ?
C25B C26B C34B 121(4) . . ?
C27B C26B C34B 119(4) . . ?
C28B C27B C26B 120.0 . . ?
C29B C28B C27B 120.0 . . ?
C29B C28B C30B 124(3) . . ?
C27B C28B C30B 115(3) . . ?
C28B C29B C24B 120.0 . . ?
C31B C30B C33B 110.7(13) . . ?
C31B C30B C32B 110.7(13) . . ?
C33B C30B C32B 110.5(13) . . ?
C31B C30B C28B 108.2(13) . . ?
C33B C30B C28B 108.2(13) . . ?
C32B C30B C28B 108.3(13) . . ?
C35B C34B C26B 112(4) . . ?
C37B C45B O6B 108(6) . . ?
C36B C35B C40B 120.0 . . ?
C36B C35B C34B 131(4) . . ?
C40B C35B C34B 109(4) . . ?
C35B C36B C37B 120.0 . . ?
C35B C36B O5B 109(4) . . ?
C37B C36B O5B 130(4) . . ?
C45B C37B C36B 124(6) . . ?
C45B C37B C38B 116(6) . . ?
C36B C37B C38B 120.0 . . ?
C39B C38B C37B 120.0 . . ?
C40B C39B C38B 120.0 . . ?
C40B C39B C41B 128(3) . . ?
C38B C39B C41B 109(3) . . ?
C39B C40B C35B 120.0 . . ?
C43B C41B C44B 110.7(13) . . ?
C43B C41B C42B 110.5(13) . . ?
C44B C41B C42B 110.8(13) . . ?
C43B C41B C39B 108.6(13) . . ?
C44B C41B C39B 108.0(13) . . ?
C42B C41B C39B 108.1(13) . . ?
O6B C46B C47B 111(5) . . ?
C48B C47B C52B 120.0 . . ?
C48B C47B C46B 122(4) . . ?
C52B C47B C46B 118(4) . . ?
O7B C48B C49B 116(4) . . ?
O7B C48B C47B 124(4) . . ?
C49B C48B C47B 120.0 . . ?
C48B C49B C50B 120.0 . . ?
C48B C49B C57B 117(4) . . ?
C50B C49B C57B 123(4) . . ?
C49B C50B C51B 120.0 . . ?
C50B C51B C52B 120.0 . . ?
C50B C51B C53B 125(4) . . ?
C52B C51B C53B 115(4) . . ?
C51B C52B C47B 120.0 . . ?
C54B C53B C55B 107(7) . . ?
C54B C53B C56B 127(7) . . ?
C55B C53B C56B 112(7) . . ?
C54B C53B C51B 108(6) . . ?
C55B C53B C51B 104(6) . . ?
C56B C53B C51B 96(5) . . ?
C58B C57B C49B 114(5) . . ?
C59B C58B C63B 120.0 . . ?
C59B C58B C57B 121(5) . . ?
C63B C58B C57B 118(5) . . ?
O8B C59B C60B 128(5) . . ?
O8B C59B C58B 112(5) . . ?
C60B C59B C58B 120.0 . . ?
C68B C60B C59B 110(6) . . ?
C68B C60B C61B 127(6) . . ?
C59B C60B C61B 120.0 . . ?
C62B C61B C60B 120.0 . . ?
C63B C62B C61B 120.0 . . ?
C63B C62B C64B 123(6) . . ?
C61B C62B C64B 117(6) . . ?
C62B C63B C58B 120.0 . . ?
C62B C64B C65B 116(7) . . ?
C62B C64B C66B 112(7) . . ?
C65B C64B C66B 96(6) . . ?
C62B C64B C67B 109(6) . . ?
C65B C64B C67B 109(6) . . ?
C66B C64B C67B 115(7) . . ?
C60B C68B O9B 105(6) . . ?
O9B C69B C70B 108(5) . . ?
C71B C70B C75B 120.0 . . ?
C71B C70B C69B 112(5) . . ?
C75B C70B C69B 128(5) . . ?
C70B C71B C72B 120.0 . . ?
C70B C71B O10B 128(4) . . ?
C72B C71B O10B 111(4) . . ?
C80B C72B C73B 107(5) . . ?
C80B C72B C71B 133(5) . . ?
C73B C72B C71B 120.00(6) . . ?
C72B C73B C74B 120.0 . . ?
C73B C74B C75B 120.0 . . ?
C73B C74B C76B 122(3) . . ?
C75B C74B C76B 118(3) . . ?
C74B C75B C70B 120.0 . . ?
C77B C76B C78B 110.9(13) . . ?
C77B C76B C79B 111.0(13) . . ?
C78B C76B C79B 110.7(13) . . ?
C77B C76B C74B 108.1(13) . . ?
C78B C76B C74B 108.2(13) . . ?
C79B C76B C74B 107.8(13) . . ?
C72B C80B C81B 113(5) . . ?
C82B C81B C86B 120.0 . . ?
C82B C81B C80B 122(3) . . ?
C86B C81B C80B 117(3) . . ?
C83B C82B C81B 120.0 . . ?
C83B C82B O11B 122(3) . . ?
C81B C82B O11B 118(3) . . ?
C91B C83B C84B 128(5) . . ?
C91B C83B C82B 111(5) . . ?
C84B C83B C82B 120.0 . . ?
C85B C84B C83B 120.0 . . ?
C84B C85B C86B 120.0 . . ?
C84B C85B C87B 115(3) . . ?
C86B C85B C87B 125(3) . . ?
C85B C86B C81B 120.0 . . ?
C88B C87B C89B 111.1(13) . . ?
C88B C87B C90B 111.4(13) . . ?
C89B C87B C90B 111.2(13) . . ?
C88B C87B C85B 107.5(13) . . ?
C89B C87B C85B 107.8(13) . . ?
C90B C87B C85B 107.7(13) . . ?
C83B C91B O12B 108(7) . . ?
C2B C92B O12B 102(6) . . ?
C5 N1 C3 89.3 . . ?
C5 N1 C1 154.0 . . ?
C3 N1 C1 107.4 . . ?
C5 N1 O14A 68.5 . . ?
C3 N1 O14A 130.4 . . ?
C1 N1 O14A 111.1 . . ?
N1 C1 C2 119.6 . . ?
N1 C3 C4 127.1 . . ?
N1 C5 C6 139.1 . . ?
C7 N2 C11 123.1(14) . . ?
C7 N2 C9 118.6(13) . . ?
C11 N2 C9 117.7(11) . . ?
C7 N2 O17A 93.5(8) . . ?
C11 N2 O17A 70.3(8) . . ?
C9 N2 O17A 99.0(8) . . ?
N2 C7 C8 104(8) . . ?
N2 C9 C10 128.0(17) . . ?
N2 C11 C12 128.6(19) . . ?
C17 N3 C13 107(4) . . ?
C17 N3 C15 103(4) . . ?
C13 N3 C15 105(4) . . ?
C17 N3 O5B 114.5(8) . . ?
C13 N3 O5B 132.4(9) . . ?
C15 N3 O5B 88.9(8) . . ?
N3 C13 C14 89(4) . . ?
C16 C15 N3 109(6) . . ?
C18 C17 N3 117(6) . . ?
C23 N4 C19 92(5) . . ?
C23 N4 C21 103(5) . . ?
C19 N4 C21 102(5) . . ?
C23 N4 O14B 113.6(7) . . ?
C19 N4 O14B 124.3(8) . . ?
C21 N4 O14B 117.6(8) . . ?
N4 C19 C20 98(5) . . ?
C22 C21 N4 124(6) . . ?
N4 C23 C24 96(5) . . ?
C25 N5 C29 107(10) . . ?
C25 N5 C27 116(10) . . ?
C29 N5 C27 110(9) . . ?
C25 N5 O1 78(10) . . ?
C29 N5 O1 141(8) . . ?
C27 N5 O1 101(6) . . ?
N5 C25 C26 149(10) . . ?
C28 C27 N5 99(7) . . ?
C30 C29 N5 125(10) . . ?
C35 N6 C31 121(8) . . ?
C35 N6 C33 120(9) . . ?
C31 N6 C33 100(7) . . ?
C35 N6 O2 99(6) . . ?
C31 N6 O2 102(5) . . ?
C33 N6 O2 114(6) . . ?
N6 C31 C32 117(7) . . ?
N6 C33 C34 119(9) . . ?
N6 C35 C36 116(9) . . ?
C37 N7 C41 125(9) . . ?
C37 N7 C39 101(8) . . ?
C41 N7 C39 121(8) . . ?
C37 N7 O3 94(6) . . ?
C41 N7 O3 112(5) . . ?
C39 N7 O3 98(5) . . ?
N7 C37 C38 134(10) . . ?
N7 C39 C40 107(8) . . ?
N7 C41 C42 112(7) . . ?
O1B O1 O5 139.4(8) . . ?
O1B O1 N5 132.3(8) . . ?
O5 O1 N5 87(3) . . ?
O4B O2 O2B 104.3(13) . . ?
O4B O2 N6 114.6(9) . . ?
O2B O2 N6 110.9(9) . . ?
O10A O3 O8A 111.8(12) . . ?
O10A O3 N7 114.8(11) . . ?
O8A O3 N7 103.2(3) . . ?
O1 O5 O17B 72.9(2) . . ?
C43 O6 O4A 116.5(3) . . ?
C43 O6 O2A 110.3(10) . . ?
O4A O6 O2A 98.3(11) . . ?
C44 O7 O10B 119.6(9) . . ?
C44 O7 O8B 101.3(8) . . ?
O10B O7 O8B 105.2(12) . . ?

loop_
_geom_bond_atom_site_label_1
_geom_bond_atom_site_label_2
_geom_bond_distance
_geom_bond_site_symmetry_2
_geom_bond_publ_flag
U1A O14A 1.68(1) . ?
U1A O13A 1.81(5) . ?
U1A O23A 2.34(5) . ?
U1A O2A 2.31(5) . ?
U1A O1A 2.34(2) . ?
U1A O21A 2.49(6) . ?
U1A O24A 2.55(2) . ?
U1A U4A 4.113(6) . ?
U1A U2A 4.850(6) . ?
U2A O15A 1.72(6) . ?
U2A O16A 1.857(13) . ?
U2A O5A 2.16(2) . ?
U2A O21A 2.40(6) . ?
U2A O26A 2.33(5) . ?
U2A O4A 2.38(5) . ?
U2A O25A 2.47(5) . ?
U2A U3A 4.036(6) . ?
U3A O17A 1.750(12) . ?
U3A O18A 1.753(12) . ?
U3A O26A 2.22(5) . ?
U3A O7A 2.20(5) . ?
U3A O25A 2.44(2) . ?
U3A O8A 2.32(4) . ?
U3A O22A 2.51(6) . ?
U3A U4A 5.044(6) . ?
U4A O20A 1.68(5) . ?
U4A O19A 1.79(5) . ?
U4A O11A 2.25(5) . ?
U4A O10A 2.35(5) . ?
U4A O23A 2.40(2) . ?
U4A O22A 2.58(6) . ?
U4A O24A 2.55(2) . ?
O1A C1A 1.35(6) . ?
O2A C13A 1.30(5) . ?
O2A O6 2.92(10) . ?
O3A C22A 1.398(13) . ?
O3A C23A 1.402(13) . ?
O4A C25A 1.316(9) . ?
O4A O6 2.62(9) . ?
O5A C36A 1.505(13) . ?
O6A C45A 1.52(8) . ?
O6A C46A 1.52(8) . ?
O7A C48A 1.37(5) . ?
O8A C59A 1.315(9) . ?
O8A O3 2.80(7) . ?
O9A C68A 1.36(7) . ?
O9A C69A 1.40(8) . ?
O10A C71A 1.56(6) . ?
O10A O3 2.35(7) . ?
O11A C82A 1.27(5) . ?
O12A C91A 1.38(6) . ?
O12A C92A 1.36(7) . ?
O14A N1 2.81(3) . ?
O17A N2 3.00(2) . ?
C1A C2A 1.3900 . ?
C1A C6A 1.3900 . ?
C2A C3A 1.3900 . ?
C2A C92A 1.56(7) . ?
C3A C4A 1.3900 . ?
C4A C5A 1.3900 . ?
C4A C7A 1.62(3) . ?
C5A C6A 1.3900 . ?
C6A C11A 1.43(7) . ?
C7A C8A 1.518(12) . ?
C7A C9A 1.521(13) . ?
C7A C10A 1.525(13) . ?
C11A C12A 1.59(8) . ?
C12A C13A 1.3900 . ?
C12A C17A 1.3900 . ?
C13A C14A 1.3900 . ?
C14A C15A 1.3900 . ?
C14A C22A 1.525(13) . ?
C15A C16A 1.3900 . ?
C16A C17A 1.3900 . ?
C16A C18A 1.685(19) . ?
C18A C21A 1.522(6) . ?
C18A C20A 1.522(6) . ?
C18A C19A 1.523(6) . ?
C23A C24A 1.523(13) . ?
C24A C25A 1.3900 . ?
C24A C29A 1.3900 . ?
C25A C26A 1.3900 . ?
C26A C27A 1.3900 . ?
C26A C34A 1.62(9) . ?
C27A C28A 1.3900 . ?
C28A C29A 1.3900 . ?
C28A C30A 1.56(2) . ?
C30A C33A 1.519(9) . ?
C30A C31A 1.521(9) . ?
C30A C32A 1.522(9) . ?
C34A C35A 1.67(9) . ?
C35A C36A 1.3900 . ?
C35A C40A 1.3900 . ?
C36A C37A 1.3900 . ?
C37A C38A 1.3900 . ?
C37A C45A 1.64(9) . ?
C38A C39A 1.3900 . ?
C39A C40A 1.3900 . ?
C39A C41A 1.63(3) . ?
C41A C44A 1.517(13) . ?
C41A C43A 1.521(13) . ?
C41A C42A 1.521(13) . ?
C46A C47A 1.55(8) . ?
C47A C48A 1.3900 . ?
C47A C52A 1.3900 . ?
C48A C49A 1.3900 . ?
C49A C50A 1.3900 . ?
C49A C57A 1.48(8) . ?
C50A C51A 1.3900 . ?
C51A C52A 1.3900 . ?
C51A C53A 1.64(2) . ?
C53A C54A 1.516(12) . ?
C53A C55A 1.517(13) . ?
C53A C56A 1.520(9) . ?
C57A C58A 1.56(9) . ?
C58A C59A 1.3900 . ?
C58A C63A 1.3900 . ?
C59A C60A 1.3900 . ?
C60A C61A 1.3900 . ?
C60A C68A 1.52(6) . ?
C61A C62A 1.3900 . ?
C62A C63A 1.3900 . ?
C62A C64A 1.70(2) . ?
C64A C67A 1.520(6) . ?
C64A C65A 1.520(6) . ?
C64A C66A 1.521(6) . ?
C69A C70A 1.67(8) . ?
C70A C71A 1.3900 . ?
C70A C75A 1.3900 . ?
C71A C72A 1.3900 . ?
C72A C73A 1.3900 . ?
C72A C80A 1.522(13) . ?
C73A C74A 1.3900 . ?
C74A C75A 1.3900 . ?
C74A C76A 1.63(3) . ?
C76A C78A 1.520(13) . ?
C76A C77A 1.519(13) . ?
C76A C79A 1.522(13) . ?
C80A C81A 1.517(13) . ?
C81A C82A 1.3900 . ?
C81A C86A 1.3900 . ?
C82A C83A 1.3900 . ?
C83A C84A 1.3900 . ?
C83A C91A 1.56(7) . ?
C84A C85A 1.3900 . ?
C85A C86A 1.3900 . ?
C85A C87A 1.63(3) . ?
C87A C90A 1.517(13) . ?
C87A C89A 1.519(13) . ?
C87A C88A 1.519(13) . ?
U1B O14B 1.72(5) . ?
U1B O13B 1.81(5) . ?
U1B O1B 2.22(4) . ?
U1B O2B 2.23(5) . ?
U1B O23B 2.40(4) . ?
U1B O24B 2.52(4) . ?
U1B O21B 2.70(5) . ?
U1B U4B 4.102(5) . ?
U1B U2B 5.044(5) . ?
U2B O16B 1.70(5) . ?
U2B O15B 1.78(4) . ?
U2B O5B 2.16(5) . ?
U2B O4B 2.21(4) . ?
U2B O21B 2.39(5) . ?
U2B O26B 2.43(4) . ?
U2B O25B 2.48(4) . ?
U2B U3B 4.082(5) . ?
U3B O17B 1.79(5) . ?
U3B O18B 1.84(4) . ?
U3B O7B 2.23(4) . ?
U3B O8B 2.28(4) . ?
U3B O26B 2.35(4) . ?
U3B O22B 2.50(4) . ?
U3B O25B 2.54(4) . ?
U3B U4B 4.896(5) . ?
U4B O20B 1.68(1) . ?
U4B O19B 1.78(4) . ?
U4B O11B 2.11(5) . ?
U4B O10B 2.29(4) . ?
U4B O22B 2.43(4) . ?
U4B O24B 2.47(4) . ?
U4B O23B 2.43(2) . ?
O1B C1B 1.40(5) . ?
O1B O1 2.62(4) . ?
O2B C13B 1.45(5) . ?
O2B O2 2.71(6) . ?
O3B C22B 1.48(9) . ?
O3B C23B 1.54(8) . ?
O4B C25B 1.46(5) . ?
O4B O2 2.57(4) . ?
O5B C36B 1.61(5) . ?
O5B N3 2.80(4) . ?
O6B C46B 1.44(7) . ?
O6B C45B 1.55(8) . ?
O7B C48B 1.31(4) . ?
O7B O4 3.13(4) . ?
O8B C59B 1.35(5) . ?
O8B O7 2.77(7) . ?
O9B C69B 1.45(7) . ?
O9B C68B 1.54(8) . ?
O10B C71B 1.52(5) . ?
O10B O7 2.53(7) . ?
O11B C82B 1.48(5) . ?
O12B C92B 1.57(9) . ?
O12B C91B 1.65(10) . ?
O14B N4 2.89(4) . ?
C1B C6B 1.3900 . ?
C1B C2B 1.3900 . ?
C2B C3B 1.3900 . ?
C2B C92B 1.44(9) . ?
C3B C4B 1.3900 . ?
C4B C5B 1.3900 . ?
C4B C7B 1.53(7) . ?
C5B C6B 1.3900 . ?
C6B C11B 1.66(6) . ?
C7B C9B 1.35(9) . ?
C7B C10B 1.55(8) . ?
C7B C8B 1.64(8) . ?
C11B C12B 1.62(6) . ?
C12B C13B 1.3900 . ?
C12B C17B 1.3900 . ?
C13B C14B 1.3900 . ?
C14B C15B 1.3900 . ?
C14B C22B 1.56(9) . ?
C15B C16B 1.3900 . ?
C16B C17B 1.3900 . ?
C16B C18B 1.51(6) . ?
C18B C21B 1.518(13) . ?
C18B C19B 1.520(13) . ?
C18B C20B 1.520(13) . ?
C23B C24B 1.56(8) . ?
C24B C25B 1.3900 . ?
C24B C29B 1.3900 . ?
C25B C26B 1.3900 . ?
C26B C27B 1.3900 . ?
C26B C34B 1.56(6) . ?
C27B C28B 1.3900 . ?
C28B C29B 1.3900 . ?
C28B C30B 1.63(3) . ?
C30B C31B 1.518(13) . ?
C30B C33B 1.521(13) . ?
C30B C32B 1.521(13) . ?
C34B C35B 1.56(6) . ?
C45B C37B 1.35(8) . ?
C35B C36B 1.3900 . ?
C35B C40B 1.3900 . ?
C36B C37B 1.3900 . ?
C37B C38B 1.3900 . ?
C38B C39B 1.3900 . ?
C39B C40B 1.3900 . ?
C39B C41B 1.63(3) . ?
C41B C43B 1.517(13) . ?
C41B C44B 1.522(13) . ?
C41B C42B 1.523(13) . ?
C46B C47B 1.53(7) . ?
C47B C48B 1.3900 . ?
C47B C52B 1.3900 . ?
C48B C49B 1.3900 . ?
C49B C50B 1.3900 . ?
C49B C57B 1.67(6) . ?
C50B C51B 1.3900 . ?
C51B C52B 1.3900 . ?
C51B C53B 1.67(8) . ?
C53B C54B 1.58(10) . ?
C53B C55B 1.62(10) . ?
C53B C56B 1.68(10) . ?
C57B C58B 1.42(7) . ?
C58B C59B 1.3900 . ?
C58B C63B 1.3900 . ?
C59B C60B 1.3900 . ?
C60B C68B 1.37(8) . ?
C60B C61B 1.3900 . ?
C61B C62B 1.3900 . ?
C62B C63B 1.3900 . ?
C62B C64B 1.42(9) . ?
C64B C65B 1.62(9) . ?
C64B C66B 1.73(12) . ?
C64B C67B 1.86(11) . ?
C69B C70B 1.58(7) . ?
C70B C71B 1.3900 . ?
C70B C75B 1.3900 . ?
C71B C72B 1.3900 . ?
C72B C80B 1.37(8) . ?
C72B C73B 1.3900 . ?
C73B C74B 1.3900 . ?
C74B C75B 1.3900 . ?
C74B C76B 1.64(3) . ?
C76B C77B 1.515(13) . ?
C76B C78B 1.519(13) . ?
C76B C79B 1.521(12) . ?
C80B C81B 1.73(7) . ?
C81B C82B 1.3900 . ?
C81B C86B 1.3900 . ?
C82B C83B 1.3900 . ?
C83B C91B 1.37(10) . ?
C83B C84B 1.3900 . ?
C84B C85B 1.3900 . ?
C85B C86B 1.3900 . ?
C85B C87B 1.64(3) . ?
C87B C88B 1.515(13) . ?
C87B C89B 1.516(13) . ?
C87B C90B 1.516(13) . ?
N1 C5 1.4703 . ?
N1 C3 1.5016 . ?
N1 C1 1.5689 . ?
C1 C2 1.6848 . ?
C3 C4 1.5305 . ?
C5 C6 1.4880 . ?
N2 C7 1.476(19) . ?
N2 C11 1.482(14) . ?
N2 C9 1.483(12) . ?
C7 C8 1.524(13) . ?
C9 C10 1.529(14) . ?
C11 C12 1.528(13) . ?
N3 C17 1.66(7) . ?
N3 C13 1.75(8) . ?
N3 C15 1.76(8) . ?
C13 C14 1.86(8) . ?
C15 C16 1.67(10) . ?
C17 C18 1.14(7) . ?
N4 C23 1.39(7) . ?
N4 C19 1.61(8) . ?
N4 C21 1.73(8) . ?
C19 C20 1.66(8) . ?
C21 C22 1.69(9) . ?
C23 C24 1.84(9) . ?
N5 C25 1.35(14) . ?
N5 C29 1.48(13) . ?
N5 C27 1.59(10) . ?
N5 O1 3.12(13) . ?
C25 C26 1.42(16) . ?
C27 C28 1.52(9) . ?
C29 C30 1.07(13) . ?
N6 C35 1.451(7) . ?
N6 C31 1.451(6) . ?
N6 C33 1.451(6) . ?
N6 O2 2.83(8) . ?
C31 C32 1.523(13) . ?
C33 C34 1.523(13) . ?
C35 C36 1.521(13) . ?
N7 C37 1.450(6) . ?
N7 C41 1.450(6) . ?
N7 C39 1.451(6) . ?
N7 O3 2.84(8) . ?
C37 C38 1.518(13) . ?
C39 C40 1.519(13) . ?
C41 C42 1.521(13) . ?
O1 O5 2.65(10) . ?
O6 C43 1.555(13) . ?
O7 C44 1.597(13) . ?
